data_2014224
loop_
_publ_author_name
'Sieros\/lawski, Krzysztof'
'Popek, Tomasz'
'Lis, Tadeusz'

_publ_section_title
;
 Potassium <i>p</i>-nitrophenyl sulfate
;
_journal_issue 7
_journal_name_full 'Acta Crystallographica Section C'
_journal_page_first m327
_journal_page_last m329
_journal_paper_doi 10.1107/S0108270104010984
_journal_volume 60
_journal_year 2004
_chemical_formula_iupac 'K + , C6 H4 N O6 S -'
_chemical_formula_moiety 'K + , C6 H4 N O6 S -'
_chemical_formula_sum 'C6 H4 K N O6 S'
_chemical_formula_weight 257.26
_chemical_name_common 'p-nitrophenyl sufate potassium salt'
_chemical_name_systematic
;
potassium p-nitrophenyl sulfate
;
_space_group_IT_number 61
_symmetry_cell_setting orthorhombic
_symmetry_space_group_name_Hall '-P 2ac 2ab'
_symmetry_space_group_name_H-M 'P b c a'
_atom_sites_solution_hydrogens geom
_atom_sites_solution_primary direct
_atom_sites_solution_secondary difmap
_cell_angle_alpha 90.00
_cell_angle_beta 90.00
_cell_angle_gamma 90.00
_cell_formula_units_Z 8
_cell_length_a 6.905(3)
_cell_length_b 13.116(5)
_cell_length_c 18.969(11)
_cell_measurement_reflns_used 66
_cell_measurement_temperature 120(2)
_cell_measurement_theta_max 30.00
_cell_measurement_theta_min 2.15
_cell_volume 1717.9(14)
_computing_cell_refinement 'KM-4 Software'
_computing_data_collection 'KM-4 Software (Kuma, 1995-1999)'
_computing_data_reduction 'KM-4 Software'
_computing_molecular_graphics 'XP in SHELXTL (Bruker, 1997)'
_computing_publication_material SHELXL97
_computing_structure_refinement 'SHELXL97 (Sheldrick, 1997)'
_computing_structure_solution 'SHELXS97 (Sheldrick, 1997)'
_diffrn_ambient_temperature 120(2)
_diffrn_measured_fraction_theta_full 1.000
_diffrn_measured_fraction_theta_max 1.000
_diffrn_measurement_device_type 'Kuma KM-4 \k-geometry'
_diffrn_measurement_method \w-2\q
_diffrn_radiation_monochromator graphite
_diffrn_radiation_source 'fine-focus sealed tube'
_diffrn_radiation_type MoK\a
_diffrn_radiation_wavelength 0.71073
_diffrn_reflns_av_R_equivalents 0.0640
_diffrn_reflns_av_sigmaI/netI 0.0437
_diffrn_reflns_limit_h_max 9
_diffrn_reflns_limit_h_min -9
_diffrn_reflns_limit_k_max 18
_diffrn_reflns_limit_k_min -18
_diffrn_reflns_limit_l_max 26
_diffrn_reflns_limit_l_min -26
_diffrn_reflns_number 12140
_diffrn_reflns_theta_full 30.00
_diffrn_reflns_theta_max 30.01
_diffrn_reflns_theta_min 2.15
_diffrn_standards_decay_% 0
_diffrn_standards_interval_count 100
_diffrn_standards_number 3
_exptl_absorpt_coefficient_mu 0.870
_exptl_absorpt_correction_type none
_exptl_crystal_colour colourless
_exptl_crystal_density_diffrn 1.989
_exptl_crystal_density_meas ?
_exptl_crystal_density_method 'not measured'
_exptl_crystal_description needle
_exptl_crystal_F_000 1040
_exptl_crystal_size_max 0.50
_exptl_crystal_size_mid 0.10
_exptl_crystal_size_min 0.08
_refine_diff_density_max 0.417
_refine_diff_density_min -0.428
_refine_ls_extinction_coef 0.0014(5)
_refine_ls_extinction_expression Fc^*^=kFc[1+0.001xFc^2^\l^3^/sin(2\q)]^-1/4^
_refine_ls_extinction_method 'SHELXL97 (Sheldrick, 1997)'
_refine_ls_goodness_of_fit_ref 1.042
_refine_ls_hydrogen_treatment refall
_refine_ls_matrix_type full
_refine_ls_number_parameters 153
_refine_ls_number_reflns 2514
_refine_ls_number_restraints 0
_refine_ls_restrained_S_all 1.042
_refine_ls_R_factor_all 0.0696
_refine_ls_R_factor_gt 0.0364
_refine_ls_shift/su_max 0.001
_refine_ls_shift/su_mean 0.000
_refine_ls_structure_factor_coef Fsqd
_refine_ls_weighting_details 'calc w = 1/[\s^2^(Fo^2^)+(0.0472P)^2^+0.329P] where P=(Fo^2^+2Fc^2^)/3'
_refine_ls_weighting_scheme calc
_refine_ls_wR_factor_gt 0.0772
_refine_ls_wR_factor_ref 0.0848
_reflns_number_gt 1779
_reflns_number_total 2514
_reflns_threshold_expression I>2\s(I)
_cod_data_source_file sk1726.cif
_cod_data_source_block I
_cod_depositor_comments
;
The following automatic conversions were performed:

'_exptl_crystal_density_meas' value 'not measured' was changed to '?'
- the value is perceived as not measured.

Automatic conversion script
Id: cif_fix_values 3008 2015-01-20 13:52:24Z robertas 
;
_cod_database_code 2014224

loop_
_symmetry_equiv_pos_as_xyz
'x, y, z'
'-x+1/2, -y, z+1/2'
'-x, y+1/2, -z+1/2'
'x+1/2, -y+1/2, -z'
'-x, -y, -z'
'x-1/2, y, -z-1/2'
'x, -y-1/2, z-1/2'
'-x-1/2, y-1/2, z'

loop_
_atom_site_label
_atom_site_fract_x
_atom_site_fract_y
_atom_site_fract_z
_atom_site_U_iso_or_equiv
_atom_site_adp_type
_atom_site_calc_flag
_atom_site_refinement_flags
_atom_site_occupancy
_atom_site_disorder_assembly
_atom_site_disorder_group
_atom_site_type_symbol
K 0.85348(6) 0.35353(3) 0.47032(2) 0.01419(11) Uani d . 1 . . K
S 0.65970(7) 0.61196(3) 0.56001(2) 0.01058(11) Uani d . 1 . . S
O1 0.4906(2) 0.56250(11) 0.60936(8) 0.0139(3) Uani d . 1 . . O
O2 0.5421(2) 0.65770(11) 0.50573(8) 0.0166(3) Uani d . 1 . . O
O3 0.7815(2) 0.52899(11) 0.53763(8) 0.0177(3) Uani d . 1 . . O
O4 0.7623(2) 0.68404(13) 0.60360(9) 0.0232(4) Uani d . 1 . . O
C1 0.5440(3) 0.50551(15) 0.66800(11) 0.0123(4) Uani d . 1 . . C
C2 0.6045(3) 0.40525(15) 0.65984(10) 0.0123(4) Uani d . 1 . . C
H2 0.627(4) 0.380(2) 0.6120(14) 0.014(6) Uiso d . 1 . . H
C3 0.6444(3) 0.34741(15) 0.71925(10) 0.0130(4) Uani d . 1 . . C
H3 0.682(4) 0.282(2) 0.7180(15) 0.026(7) Uiso d . 1 . . H
C4 0.6160(3) 0.39100(16) 0.78505(10) 0.0125(4) Uani d . 1 . . C
C5 0.5517(3) 0.49063(16) 0.79346(11) 0.0144(4) Uani d . 1 . . C
H5 0.536(4) 0.514(2) 0.8359(15) 0.018(7) Uiso d . 1 . . H
C6 0.5183(3) 0.54896(16) 0.73438(10) 0.0141(4) Uani d . 1 . . C
H6 0.470(5) 0.621(2) 0.7372(15) 0.022(7) Uiso d . 1 . . H
N 0.6511(3) 0.32929(14) 0.84804(9) 0.0160(3) Uani d . 1 . . N
O5 0.7355(3) 0.24697(12) 0.84089(9) 0.0229(4) Uani d . 1 . . O
O6 0.5948(3) 0.36222(15) 0.90491(8) 0.0262(4) Uani d . 1 . . O

loop_
_atom_site_aniso_label
_atom_site_aniso_U_11
_atom_site_aniso_U_22
_atom_site_aniso_U_33
_atom_site_aniso_U_12
_atom_site_aniso_U_13
_atom_site_aniso_U_23
K 0.01029(18) 0.0148(2) 0.0175(2) 0.00077(16) -0.00045(16) -0.00194(15)
S 0.0081(2) 0.0102(2) 0.0135(2) -0.00049(17) 0.00010(17) 0.00041(16)
O1 0.0081(6) 0.0178(7) 0.0158(6) 0.0015(5) 0.0005(5) 0.0049(5)
O2 0.0126(7) 0.0193(7) 0.0180(7) 0.0021(6) 0.0002(6) 0.0055(6)
O3 0.0156(7) 0.0156(7) 0.0219(7) 0.0041(6) 0.0058(6) 0.0022(6)
O4 0.0204(8) 0.0203(8) 0.0291(8) -0.0080(7) -0.0044(7) -0.0046(7)
C1 0.0067(8) 0.0154(9) 0.0148(9) -0.0026(7) 0.0001(7) 0.0018(7)
C2 0.0096(8) 0.0159(9) 0.0113(8) -0.0012(6) 0.0012(6) -0.0014(7)
C3 0.0107(8) 0.0123(9) 0.0160(8) -0.0004(7) 0.0010(7) -0.0003(7)
C4 0.0090(8) 0.0164(9) 0.0120(8) -0.0036(7) -0.0001(6) 0.0027(7)
C5 0.0108(9) 0.0188(10) 0.0135(9) -0.0017(7) 0.0008(7) -0.0036(7)
C6 0.0107(9) 0.0152(9) 0.0166(9) 0.0005(7) 0.0009(7) -0.0021(7)
N 0.0116(8) 0.0214(8) 0.0150(8) -0.0069(7) -0.0025(6) 0.0038(6)
O5 0.0261(9) 0.0188(7) 0.0238(8) -0.0037(7) -0.0062(7) 0.0080(6)
O6 0.0268(9) 0.0400(10) 0.0119(7) -0.0048(8) 0.0005(6) 0.0034(7)

loop_
_atom_type_symbol
_atom_type_description
_atom_type_scat_dispersion_real
_atom_type_scat_dispersion_imag
_atom_type_scat_source
C C 0.0033 0.0016 'International Tables Vol C Tables 4.2.6.8 and 6.1.1.4'
H H 0.0000 0.0000 'International Tables Vol C Tables 4.2.6.8 and 6.1.1.4'
N N 0.0061 0.0033 'International Tables Vol C Tables 4.2.6.8 and 6.1.1.4'
O O 0.0106 0.0060 'International Tables Vol C Tables 4.2.6.8 and 6.1.1.4'
S S 0.1246 0.1234 'International Tables Vol C Tables 4.2.6.8 and 6.1.1.4'
K K 0.2009 0.2494 'International Tables Vol C Tables 4.2.6.8 and 6.1.1.4'

loop_
_geom_angle_atom_site_label_1
_geom_angle_atom_site_label_2
_geom_angle_atom_site_label_3
_geom_angle_site_symmetry_1
_geom_angle_site_symmetry_3
_geom_angle
_geom_angle_publ_flag
O3 K O2 . 8_755 137.26(6) ?
O3 K O2 . 5_666 77.57(5) ?
O2 K O2 8_755 5_666 99.71(4) ?
O3 K O6 . 6_657 71.55(6) ?
O2 K O6 8_755 6_657 71.73(5) ?
O2 K O6 5_666 6_657 115.78(6) ?
O3 K O5 . 7_565 137.83(5) ?
O2 K O5 8_755 7_565 81.73(5) ?
O2 K O5 5_666 7_565 80.68(5) ?
O6 K O5 6_657 7_565 150.48(5) ?
O3 K O3 . 5_766 74.63(6) ?
O2 K O3 8_755 5_766 105.99(5) ?
O2 K O3 5_666 5_766 151.09(5) ?
O6 K O3 6_657 5_766 62.03(5) ?
O5 K O3 7_565 5_766 115.62(5) ?
O3 K O1 . 5_666 77.26(5) ?
O2 K O1 8_755 5_666 131.92(5) ?
O2 K O1 5_666 5_666 47.72(5) ?
O6 K O1 6_657 5_666 147.79(5) ?
O5 K O1 7_565 5_666 61.46(5) ?
O3 K O1 5_766 5_666 117.02(5) ?
O3 K O4 . 5_766 121.40(5) ?
O2 K O4 8_755 5_766 74.49(5) ?
O2 K O4 5_666 5_766 157.87(5) ?
O6 K O4 6_657 5_766 83.17(6) ?
O5 K O4 7_565 5_766 77.37(5) ?
O3 K O4 5_766 5_766 46.96(5) ?
O1 K O4 5_666 5_766 120.94(5) ?
O3 K S . 5_766 98.51(4) ?
O2 K S 8_755 5_766 84.69(4) ?
O2 K S 5_666 5_766 175.48(4) ?
O6 K S 6_657 5_766 64.49(5) ?
O5 K S 7_565 5_766 101.10(4) ?
O3 K S 5_766 5_766 24.55(3) ?
O1 K S 5_666 5_766 129.51(4) ?
O4 K S 5_766 5_766 24.73(3) ?
O3 K S . 8_755 121.78(5) ?
O2 K S 8_755 8_755 21.39(3) ?
O2 K S 5_666 8_755 81.42(3) ?
O6 K S 6_657 8_755 70.30(4) ?
O5 K S 7_565 8_755 89.60(5) ?
O3 K S 5_766 8_755 120.29(4) ?
O1 K S 5_666 8_755 122.50(3) ?
O4 K S 5_766 8_755 95.59(4) ?
S K S 5_766 8_755 102.689(17) ?
O3 K S . 5_666 77.68(4) ?
O2 K S 8_755 5_666 114.35(4) ?
O2 K S 5_666 5_666 21.25(3) ?
O6 K S 6_657 5_666 133.50(4) ?
O5 K S 7_565 5_666 69.36(4) ?
O3 K S 5_766 5_666 139.57(4) ?
O1 K S 5_666 5_666 26.55(3) ?
O4 K S 5_766 5_666 143.26(4) ?
S K S 5_766 5_666 156.04(2) ?
S K S 8_755 5_666 99.241(17) ?
O3 K K . 5_766 39.48(4) ?
O2 K K 8_755 5_766 128.33(4) ?
O2 K K 5_666 5_766 116.66(4) ?
O6 K K 6_657 5_766 60.12(4) ?
O5 K K 7_565 5_766 136.69(4) ?
O3 K K 5_766 5_766 35.15(3) ?
O1 K K 5_666 5_766 99.67(4) ?
O4 K K 5_766 5_766 82.01(4) ?
S K K 5_766 5_766 59.241(16) ?
S K K 8_755 5_766 130.32(3) ?
S K K 5_666 5_766 111.99(2) ?
O2 S O1 . . 99.91(9) yes
O3 S O1 . . 106.66(9) yes
O4 S O1 . . 106.45(10) yes
O3 S O2 . . 115.66(10) yes
O4 S O2 . . 114.42(10) yes
O3 S O4 . . 112.20(11) yes
O3 S K . 5_766 58.62(7) ?
O4 S K . 5_766 61.95(7) ?
O2 S K . 5_766 112.09(7) ?
O1 S K . 5_766 147.97(6) ?
O3 S K . 8_765 122.77(7) ?
O4 S K . 8_765 72.91(8) ?
O2 S K . 8_765 44.09(6) ?
O1 S K . 8_765 127.13(6) ?
K S K 5_766 8_765 80.199(15) ?
O3 S K . 5_666 128.31(7) ?
O4 S K . 5_666 119.36(8) ?
O2 S K . 5_666 44.19(6) ?
O1 S K . 5_666 55.94(6) ?
K S K 5_766 5_666 156.04(2) ?
K S K 8_765 5_666 77.871(14) ?
C1 O1 K . 5_666 143.54(11) ?
S O1 K . 5_666 97.51(7) ?
S O2 K . 8_765 114.52(8) ?
S O2 K . 5_666 114.56(8) ?
K O2 K 8_765 5_666 110.35(5) ?
S O3 K . . 153.98(10) ?
S O3 K . 5_766 96.84(8) ?
K O3 K . 5_766 105.37(6) ?
S O4 K . 5_766 93.32(8) ?
C1 O1 S . . 118.9(2) yes
C2 C1 O1 . . 120.0(2) yes
C3 C4 N . . 118.9(2) yes
C5 C4 N . . 118.7(2) yes
O1 C1 C6 . . 118.0(2) yes
O5 N C4 . . 118.2(2) yes
O6 N C4 . . 118.1(2) yes
O6 N O5 . . 123.7(2) yes
C2 C1 C6 . . 121.77(19) ?
C3 C2 C1 . . 119.17(18) ?
C3 C2 H2 . . 122.6(16) ?
C1 C2 H2 . . 118.0(16) ?
C2 C3 C4 . . 118.57(18) ?
C2 C3 H3 . . 124.0(18) ?
C4 C3 H3 . . 117.4(18) ?
C3 C4 C5 . . 122.43(18) ?
C6 C5 C4 . . 118.88(19) ?
C6 C5 H5 . . 122.2(18) ?
C4 C5 H5 . . 118.9(18) ?
C5 C6 C1 . . 119.1(2) ?
C5 C6 H6 . . 122.4(16) ?
C1 C6 H6 . . 118.4(16) ?
N O5 K . 7_566 115.89(13) ?
N O6 K . 6_557 152.61(15) ?

loop_
_geom_bond_atom_site_label_1
_geom_bond_atom_site_label_2
_geom_bond_site_symmetry_2
_geom_bond_distance
_geom_bond_publ_flag
K O3 . 2.678(2) yes
K O1 5_666 3.024(2) yes
K O2 5_666 2.773(2) yes
K O2 8_755 2.751(2) yes
K O3 5_766 2.958(2) yes
K O4 5_766 3.041(2) yes
K O5 7_565 2.903(2) yes
K O6 6_657 2.897(2) yes
K S 5_766 3.4403(16) ?
K S 8_755 3.5974(13) ?
K S 5_666 3.6183(16) ?
K K 5_766 4.4860(16) ?
S O1 . 1.631(2) yes
S O2 . 1.442(2) yes
S O3 . 1.439(2) yes
S O4 . 1.442(2) yes
O1 C1 . 1.390(2) yes
C4 C5 . 1.389(3) yes
C4 N . 1.463(3) yes
N O5 . 1.234(3) yes
N O6 . 1.225(3) yes
S K 5_766 3.4403(16) ?
S K 8_765 3.5974(13) ?
S K 5_666 3.6183(16) ?
O1 K 5_666 3.0236(17) ?
O2 K 8_765 2.7511(18) ?
O2 K 5_666 2.773(2) ?
O3 K 5_766 2.9580(19) ?
O4 K 5_766 3.041(2) ?
C1 C2 . 1.388(3) ?
C1 C6 . 1.393(3) ?
C2 C3 . 1.386(3) ?
C2 H2 . 0.98(3) ?
C3 C4 . 1.387(3) ?
C3 H3 . 0.90(3) ?
C5 C6 . 1.377(3) ?
C5 H5 . 0.87(3) ?
C6 H6 . 1.00(3) ?
O5 K 7_566 2.903(2) ?
O6 K 6_557 2.897(2) ?

loop_
_geom_hbond_atom_site_label_D
_geom_hbond_atom_site_label_H
_geom_hbond_atom_site_label_A
_geom_hbond_site_symmetry_A
_geom_hbond_distance_DH
_geom_hbond_distance_HA
_geom_hbond_distance_DA
_geom_hbond_angle_DHA
C2 H2 O2 5_666 0.98(3) 2.57(3) 3.401(3) 143(2)
C2 H2 O4 8_755 0.98(3) 2.69(3) 3.225(3) 115(2)
C3 H3 O4 8_755 0.90(3) 2.55(3) 3.134(3) 123(2)
C6 H6 O5 3_656 1.00(3) 2.63(3) 3.443(3) 138(2)

loop_
_geom_torsion_atom_site_label_1
_geom_torsion_atom_site_label_2
_geom_torsion_atom_site_label_3
_geom_torsion_atom_site_label_4
_geom_torsion_site_symmetry_1
_geom_torsion_site_symmetry_4
_geom_torsion
_geom_torsion_publ_flag
O3 S O1 C1 . . 56.4(2) yes
O4 S O1 C1 . . -63.6(2) yes
O2 S O1 C1 . . 177.1(2) yes
K S O1 C1 5_766 . -0.5(2) ?
K S O1 C1 8_765 . -144.33(12) ?
K S O1 C1 5_666 . -178.24(17) ?
O3 S O1 K . 5_666 -125.36(8) ?
O4 S O1 K . 5_666 114.66(9) ?
O2 S O1 K . 5_666 -4.62(8) ?
K S O1 K 5_766 5_666 177.77(7) ?
K S O1 K 8_765 5_666 33.91(8) ?
O3 S O2 K . 8_765 -111.54(10) ?
O4 S O2 K . 8_765 21.18(12) ?
O1 S O2 K . 8_765 134.46(8) ?
K S O2 K 5_766 8_765 -46.91(9) ?
K S O2 K 5_666 8_765 128.96(12) ?
O3 S O2 K . 5_666 119.50(10) ?
O4 S O2 K . 5_666 -107.78(10) ?
O1 S O2 K . 5_666 5.50(10) ?
K S O2 K 5_766 5_666 -175.87(4) ?
K S O2 K 8_765 5_666 -128.96(12) ?
O4 S O3 K . . 178.86(19) ?
O2 S O3 K . . -47.4(2) ?
O1 S O3 K . . 62.7(2) ?
K S O3 K 5_766 . -148.7(2) ?
K S O3 K 8_765 . -97.7(2) ?
K S O3 K 5_666 . 3.2(3) ?
O4 S O3 K . 5_766 -32.44(10) ?
O2 S O3 K . 5_766 101.29(9) ?
O1 S O3 K . 5_766 -148.64(6) ?
K S O3 K 8_765 5_766 50.97(8) ?
K S O3 K 5_666 5_766 151.92(4) ?
O2 K O3 S 8_755 . -115.3(2) ?
O2 K O3 S 5_666 . -24.4(2) ?
O6 K O3 S 6_657 . -147.2(2) ?
O5 K O3 S 7_565 . 36.3(2) ?
O3 K O3 S 5_766 . 147.7(2) ?
O1 K O3 S 5_666 . 24.6(2) ?
O4 K O3 S 5_766 . 143.3(2) ?
S K O3 S 5_766 . 153.4(2) ?
S K O3 S 8_755 . -95.9(2) ?
S K O3 S 5_666 . -2.6(2) ?
K K O3 S 5_766 . 147.7(2) ?
O2 K O3 K 8_755 5_766 97.09(7) ?
O2 K O3 K 5_666 5_766 -172.01(6) ?
O6 K O3 K 6_657 5_766 65.10(6) ?
O5 K O3 K 7_565 5_766 -111.38(8) ?
O3 K O3 K 5_766 5_766 0.0 ?
O1 K O3 K 5_666 5_766 -123.04(6) ?
O4 K O3 K 5_766 5_766 -4.39(7) ?
S K O3 K 5_766 5_766 5.70(5) ?
S K O3 K 8_755 5_766 116.43(4) ?
S K O3 K 5_666 5_766 -150.24(5) ?
O3 S O4 K . 5_766 31.26(9) ?
O2 S O4 K . 5_766 -103.07(9) ?
O1 S O4 K . 5_766 147.59(6) ?
K S O4 K 8_765 5_766 -87.82(5) ?
K S O4 K 5_666 5_766 -152.67(3) ?
S O1 C1 C2 . . -79.0(2) yes
S O1 C1 C6 . . 106.5(2) yes
K O1 C1 C2 5_666 . 103.9(2) ?
K O1 C1 C6 5_666 . -70.5(3) ?
O1 C1 C2 C3 . . -175.59(18) ?
C6 C1 C2 C3 . . -1.4(3) ?
C1 C2 C3 C4 . . 2.1(3) ?
C2 C3 C4 C5 . . -0.8(3) ?
C2 C3 C4 N . . 177.84(18) ?
C3 C4 C5 C6 . . -1.2(3) ?
N C4 C5 C6 . . -179.93(18) ?
C4 C5 C6 C1 . . 2.0(3) ?
C2 C1 C6 C5 . . -0.7(3) ?
O1 C1 C6 C5 . . 173.60(17) ?
C3 C4 N O5 . . 12.1(3) yes
C3 C4 N O6 . . -167.8(2) yes
C5 C4 N O5 . . -169.2(2) yes
C5 C4 N O6 . . 10.9(3) yes
O6 N O5 K . 7_566 -9.7(3) ?
C4 N O5 K . 7_566 170.38(13) ?
O5 N O6 K . 6_557 -64.3(4) ?
C4 N O6 K . 6_557 115.6(3) ?
